data_7052848
loop_
_publ_author_name
'Gonz\'alez, J. J. L.'
'Ure\~na, F. P.'
'Moreno, J. R. A.'
'Mata, I.'
'Molins, E.'
'Claramunt, R. M.'
'L\'opez, C.'
'Alkorta, I.'
'Elguero, J.'

_publ_section_title
;
 The chiral structure of 1H-indazoles in the solid state: a
 crystallographic, vibrational circular dichroism and computational study
;
_journal_issue 3
_journal_name_full 'New Journal of Chemistry'
_journal_page_first 749
_journal_paper_doi 10.1039/c2nj20820b
_journal_volume 36
_journal_year 2012
_chemical_absolute_configuration unk
_chemical_formula_sum 'C7 H6 N2'
_chemical_formula_weight 118.14
_chemical_name_systematic
;
?
;
_space_group_IT_number 4
_symmetry_cell_setting monoclinic
_symmetry_space_group_name_Hall 'P 2yb'
_symmetry_space_group_name_H-M 'P 1 21 1'
_atom_sites_solution_hydrogens geom
_atom_sites_solution_primary direct
_atom_sites_solution_secondary difmap
_audit_conform_dict_location ftp://ftp.iucr.org/pub/cif_core.dic
_audit_conform_dict_name cif_core.dic
_audit_conform_dict_version 2.3
_audit_creation_date 2011-04-26T11:15:53-00:00
_audit_creation_method 'WinGX routine CIF_UPDATE'
_cell_angle_alpha 90
_cell_angle_beta 118.462(6)
_cell_angle_gamma 90
_cell_formula_units_Z 2
_cell_length_a 7.4285(4)
_cell_length_b 5.7480(2)
_cell_length_c 7.6305(4)
_cell_measurement_reflns_used 7231
_cell_measurement_temperature 110(2)
_cell_measurement_theta_max 76.2575
_cell_measurement_theta_min 6.5936
_cell_volume 286.43(3)
_computing_cell_refinement
;
CrysAlisPro, Oxford Diffraction Ltd.,
Version 1.171.34.9 (release 08-12-2009 CrysAlis171 .NET)
(compiled Dec 8 2009,17:31:18)
;
_computing_data_collection
;
CrysAlisPro, Oxford Diffraction Ltd.,
Version 1.171.34.9 (release 08-12-2009 CrysAlis171 .NET)
(compiled Dec 8 2009,17:31:18)
;
_computing_data_reduction
;
CrysAlisPro, Oxford Diffraction Ltd.,
Version 1.171.34.9 (release 08-12-2009 CrysAlis171 .NET)
(compiled Dec 8 2009,17:31:18)
;
_computing_molecular_graphics 'Mercury CCDC'
_computing_publication_material WINGX
_computing_structure_refinement 'SHELXL-97 (Sheldrick, 1997)'
_computing_structure_solution SIR2004
_diffrn_ambient_temperature 110(2)
_diffrn_detector_area_resol_mean 10.4508
_diffrn_measured_fraction_theta_full 0.995
_diffrn_measured_fraction_theta_max 0.995
_diffrn_measurement_device_type 'SuperNova, Dual, Cu at zero, Atlas'
_diffrn_radiation_monochromator graphite
_diffrn_radiation_type CuK\a
_diffrn_radiation_wavelength 1.5418
_diffrn_reflns_av_R_equivalents 0.0365
_diffrn_reflns_av_unetI/netI 0.0162
_diffrn_reflns_limit_h_max 9
_diffrn_reflns_limit_h_min -9
_diffrn_reflns_limit_k_max 7
_diffrn_reflns_limit_k_min -6
_diffrn_reflns_limit_l_max 9
_diffrn_reflns_limit_l_min -9
_diffrn_reflns_number 7284
_diffrn_reflns_theta_full 76.45
_diffrn_reflns_theta_max 76.45
_diffrn_reflns_theta_min 6.6
_exptl_absorpt_coefficient_mu 0.684
_exptl_absorpt_correction_T_max 1
_exptl_absorpt_correction_T_min 0.6236
_exptl_absorpt_correction_type multi-scan
_exptl_absorpt_process_details
;
CrysAlisPro, Oxford Diffraction Ltd.,
Version 1.171.34.9 (release 08-12-2009 CrysAlis171 .NET)
(compiled Dec 8 2009,17:31:18)
Empirical absorption correction using spherical harmonics,
implemented in SCALE3 ABSPACK scaling algorithm.
;
_exptl_crystal_colour colourless
_exptl_crystal_density_diffrn 1.37
_exptl_crystal_density_method 'not measured'
_exptl_crystal_description prismatic
_exptl_crystal_F_000 124
_exptl_crystal_size_max 0.32
_exptl_crystal_size_mid 0.23
_exptl_crystal_size_min 0.18
_refine_diff_density_max 0.28
_refine_diff_density_min -0.241
_refine_diff_density_rms 0.059
_refine_ls_abs_structure_details 'Flack H D (1983), Acta Cryst. A39, 876-881'
_refine_ls_abs_structure_Flack 0.2(11)
_refine_ls_extinction_coef 0.017(3)
_refine_ls_extinction_expression Fc^*^=kFc[1+0.001xFc^2^\l^3^/sin(2\q)]^-1/4^
_refine_ls_extinction_method SHELXL
_refine_ls_goodness_of_fit_ref 1.134
_refine_ls_hydrogen_treatment refxyz
_refine_ls_matrix_type full
_refine_ls_number_parameters 101
_refine_ls_number_reflns 1122
_refine_ls_number_restraints 7
_refine_ls_restrained_S_all 1.131
_refine_ls_R_factor_all 0.0477
_refine_ls_R_factor_gt 0.0475
_refine_ls_shift/su_max 0.002
_refine_ls_shift/su_mean 0
_refine_ls_structure_factor_coef Fsqd
_refine_ls_weighting_details 'calc w=1/[\s^2^(Fo^2^)+(0.0305P)^2^+0.4813P] where P=(Fo^2^+2Fc^2^)/3'
_refine_ls_weighting_scheme calc
_refine_ls_wR_factor_gt 0.1297
_refine_ls_wR_factor_ref 0.1298
_reflns_number_gt 1116
_reflns_number_total 1122
_reflns_threshold_expression >2sigma(I)
_cod_data_source_file c2nj20820b.txt
_cod_data_source_block c7n2h6
_cod_original_cell_volume 286.43(2)
_cod_original_sg_symbol_H-M P21
_cod_database_code 7052848

loop_
_symmetry_equiv_pos_as_xyz
'x, y, z'
'-x, y+1/2, -z'

loop_
_atom_site_label
_atom_site_type_symbol
_atom_site_fract_x
_atom_site_fract_y
_atom_site_fract_z
_atom_site_U_iso_or_equiv
_atom_site_adp_type
_atom_site_occupancy
_atom_site_symmetry_multiplicity
_atom_site_calc_flag
_atom_site_refinement_flags
N1 N 0.9015(4) 0.9295(5) 0.7954(4) 0.0213(6) Uani 1 1 d D
H1 H 0.903(5) 1.032(5) 0.884(4) 0.026 Uiso 1 1 d D
N2 N 1.0187(4) 0.7330(5) 0.8650(4) 0.0234(6) Uani 1 1 d .
C1 C 0.9720(5) 0.6017(6) 0.7068(5) 0.0230(7) Uani 1 1 d D
H1A H 1.049(5) 0.462(5) 0.728(5) 0.028 Uiso 1 1 d D
C2 C 0.7060(4) 0.6428(5) 0.3274(4) 0.0209(7) Uani 1 1 d D
H2 H 0.708(5) 0.503(4) 0.261(5) 0.025 Uiso 1 1 d D
C3 C 0.5559(5) 0.7907(6) 0.2010(4) 0.0228(7) Uani 1 1 d D
H3 H 0.472(5) 0.750(7) 0.062(3) 0.027 Uiso 1 1 d D
C4 C 0.5200(5) 1.0062(6) 0.2698(4) 0.0218(7) Uani 1 1 d D
H4 H 0.424(4) 1.102(6) 0.168(4) 0.026 Uiso 1 1 d D
C5 C 0.6303(4) 1.0740(5) 0.4630(4) 0.0211(7) Uani 1 1 d D
H5 H 0.602(5) 1.220(4) 0.507(5) 0.025 Uiso 1 1 d D
C6 C 0.7797(4) 0.9203(6) 0.5954(4) 0.0184(6) Uani 1 1 d .
C7 C 0.8209(4) 0.7076(5) 0.5315(4) 0.0192(6) Uani 1 1 d .

loop_
_atom_site_aniso_label
_atom_site_aniso_U_11
_atom_site_aniso_U_22
_atom_site_aniso_U_33
_atom_site_aniso_U_23
_atom_site_aniso_U_13
_atom_site_aniso_U_12
N1 0.0267(13) 0.0170(13) 0.0190(12) -0.0022(10) 0.0099(10) 0.0004(11)
N2 0.0246(12) 0.0220(15) 0.0227(12) 0.0025(11) 0.0104(10) 0.0019(11)
C1 0.0230(14) 0.0213(16) 0.0266(15) 0.0022(14) 0.0134(12) 0.0013(13)
C2 0.0247(14) 0.0210(18) 0.0207(14) -0.0006(12) 0.0138(12) -0.0007(12)
C3 0.0237(15) 0.0268(19) 0.0202(14) -0.0010(12) 0.0122(12) -0.0027(13)
C4 0.0207(14) 0.0238(17) 0.0240(14) 0.0084(12) 0.0132(12) 0.0038(12)
C5 0.0225(14) 0.0184(16) 0.0269(15) 0.0031(13) 0.0154(12) 0.0014(12)
C6 0.0202(14) 0.0177(16) 0.0204(13) -0.0009(12) 0.0122(11) -0.0028(11)
C7 0.0210(13) 0.0176(15) 0.0226(14) -0.0010(13) 0.0133(11) -0.0009(12)

loop_
_atom_type_symbol
_atom_type_description
_atom_type_scat_dispersion_real
_atom_type_scat_dispersion_imag
_atom_type_scat_source
C C 0.0181 0.0091 'International Tables Vol C Tables 4.2.6.8 and 6.1.1.4'
H H 0 0 'International Tables Vol C Tables 4.2.6.8 and 6.1.1.4'
N N 0.0311 0.018 'International Tables Vol C Tables 4.2.6.8 and 6.1.1.4'

loop_
_geom_angle_atom_site_label_1
_geom_angle_atom_site_label_2
_geom_angle_atom_site_label_3
_geom_angle
C6 N1 N2 111.3(2)
C6 N1 H1 130(2)
N2 N1 H1 118(2)
C1 N2 N1 106.0(2)
N2 C1 C7 111.3(3)
N2 C1 H1A 117(2)
C7 C1 H1A 132(2)
C3 C2 C7 118.1(3)
C3 C2 H2 111(2)
C7 C2 H2 131(2)
C2 C3 C4 121.0(3)
C2 C3 H3 120(2)
C4 C3 H3 119(2)
C5 C4 C3 121.9(3)
C5 C4 H4 124(2)
C3 C4 H4 114(2)
C4 C5 C6 117.6(3)
C4 C5 H5 120(2)
C6 C5 H5 122(2)
N1 C6 C7 106.7(2)
N1 C6 C5 131.4(3)
C7 C6 C5 121.8(3)
C6 C7 C1 104.6(3)
C6 C7 C2 119.5(3)
C1 C7 C2 135.8(3)

loop_
_geom_bond_atom_site_label_1
_geom_bond_atom_site_label_2
_geom_bond_distance
N1 C6 1.355(4)
N1 N2 1.369(4)
N1 H1 0.890(18)
N2 C1 1.322(4)
C1 C7 1.411(4)
C1 H1A 0.954(19)
C2 C3 1.368(4)
C2 C7 1.423(4)
C2 H2 0.956(18)
C3 C4 1.420(5)
C3 H3 0.969(18)
C4 C5 1.358(4)
C4 H4 0.944(18)
C5 C6 1.402(4)
C5 H5 0.960(18)
C6 C7 1.403(4)

loop_
_geom_torsion_atom_site_label_1
_geom_torsion_atom_site_label_2
_geom_torsion_atom_site_label_3
_geom_torsion_atom_site_label_4
_geom_torsion
C6 N1 N2 C1 0.9(3)
N1 N2 C1 C7 -1.1(3)
C7 C2 C3 C4 2.0(4)
C2 C3 C4 C5 -0.7(4)
C3 C4 C5 C6 -1.5(4)
N2 N1 C6 C7 -0.4(3)
N2 N1 C6 C5 176.8(3)
C4 C5 C6 N1 -174.5(3)
C4 C5 C6 C7 2.4(4)
N1 C6 C7 C1 -0.2(3)
C5 C6 C7 C1 -177.8(3)
N1 C6 C7 C2 176.4(3)
C5 C6 C7 C2 -1.1(4)
N2 C1 C7 C6 0.8(3)
N2 C1 C7 C2 -175.0(3)
C3 C2 C7 C6 -1.1(4)
C3 C2 C7 C1 174.2(3)
